data_4118254
loop_
_publ_author_name
'Jesse D. Sokolow'
'Elzbieta Trzop'
'Yang Chen'
'Jiji Tang'
'Laura J. Allen'
'Robert H. Crabtree'
'Jason B. Benedict'
'Philip Coppens'

_publ_section_title
;
 Binding Modes of Carboxylate- and Acetylacetonate-Linked Chromophores to
 Homodisperse Polyoxotitanate Nanoclusters
;
_journal_name_full 'Journal of the American Chemical Society'
_journal_page_first 11695
_journal_page_last 11700
_journal_paper_doi 10.1021/ja303692r
_journal_volume 134
_journal_year 2012
_chemical_formula_moiety 'C84 H148 N4 O48 Ti17 '
_chemical_formula_sum 'C84 H148 N4 O48 Ti17'
_chemical_formula_weight 2796.36
_chemical_name_systematic
; 
 ? 
;
_space_group_IT_number 88
_symmetry_cell_setting tetragonal
_symmetry_space_group_name_Hall '-I 4ad'
_symmetry_space_group_name_H-M 'I 41/a :2'
_atom_sites_solution_hydrogens geom
_atom_sites_solution_primary direct
_atom_sites_solution_secondary difmap
_audit_creation_method SHELXL-97
_cell_angle_alpha 90.00
_cell_angle_beta 90.00
_cell_angle_gamma 90.00
_cell_formula_units_Z 4
_cell_length_a 39.0484(15)
_cell_length_b 39.0484(15)
_cell_length_c 13.8013(6)
_cell_measurement_reflns_used 9840
_cell_measurement_temperature 90(2)
_cell_measurement_theta_max 22.92
_cell_measurement_theta_min 2.33
_cell_volume 21043.9(15)
_computing_cell_refinement 'Bruker SAINT'
_computing_data_collection 'Bruker APEX2'
_computing_data_reduction 'Bruker SAINT'
_computing_structure_refinement 'SHELXL-97 (Sheldrick, 2008)'
_computing_structure_solution 'SHELXS-97 (Sheldrick, 2008)'
_diffrn_ambient_temperature 90(2)
_diffrn_measured_fraction_theta_full 0.996
_diffrn_measured_fraction_theta_max 0.996
_diffrn_measurement_device_type 'Bruker SMART Apex II CCD Detector'
_diffrn_measurement_method \w
_diffrn_radiation_monochromator graphite
_diffrn_radiation_source 'rotating anode'
_diffrn_radiation_type MoK\a
_diffrn_radiation_wavelength 0.71073
_diffrn_reflns_av_R_equivalents 0.0870
_diffrn_reflns_av_sigmaI/netI 0.0552
_diffrn_reflns_limit_h_max 43
_diffrn_reflns_limit_h_min -43
_diffrn_reflns_limit_k_max 43
_diffrn_reflns_limit_k_min -43
_diffrn_reflns_limit_l_max 15
_diffrn_reflns_limit_l_min -15
_diffrn_reflns_number 90482
_diffrn_reflns_theta_full 23.31
_diffrn_reflns_theta_max 23.31
_diffrn_reflns_theta_min 1.47
_exptl_absorpt_coefficient_mu 0.652
_exptl_absorpt_correction_T_max 0.7449
_exptl_absorpt_correction_T_min 0.6292
_exptl_absorpt_correction_type multi-scan
_exptl_absorpt_process_details sadabs
_exptl_crystal_colour yellow
_exptl_crystal_density_diffrn 0.883
_exptl_crystal_description 'cut block'
_exptl_crystal_F_000 5752
_exptl_crystal_size_max 0.20
_exptl_crystal_size_mid 0.15
_exptl_crystal_size_min 0.10
_platon_squeeze_details
;
 The unit cell constrains disordered unidentified solvent molecules which 
 have been treated as a diffuse contribution to the overall scattering 
 whithout specific atom positions by SQUEEZE/PLATON. Solvent moiety can 
 contain toluene and/or aliphatic side-products of the reaction.
;
_refine_diff_density_max 0.390
_refine_diff_density_min -0.287
_refine_diff_density_rms 0.068
_refine_ls_extinction_method none
_refine_ls_goodness_of_fit_ref 0.959
_refine_ls_hydrogen_treatment constr
_refine_ls_matrix_type full
_refine_ls_number_parameters 385
_refine_ls_number_reflns 7592
_refine_ls_number_restraints 71
_refine_ls_restrained_S_all 0.972
_refine_ls_R_factor_all 0.1083
_refine_ls_R_factor_gt 0.0584
_refine_ls_shift/su_max 0.002
_refine_ls_shift/su_mean 0.000
_refine_ls_structure_factor_coef Fsqd
_refine_ls_weighting_details 'calc w=1/[\s^2^(Fo^2^)+(0.1006P)^2^+0.0000P] where P=(Fo^2^+2Fc^2^)/3'
_refine_ls_weighting_scheme calc
_refine_ls_wR_factor_gt 0.1493
_refine_ls_wR_factor_ref 0.1680
_reflns_number_gt 4543
_reflns_number_total 7592
_reflns_threshold_expression >2sigma(I)
_cod_data_source_file ja303692r_si_005.cif
_cod_data_source_block Ti17_DMABA
_cod_original_sg_symbol_H-M 'I 41/a'
_cod_database_code 4118254

loop_
_symmetry_equiv_pos_as_xyz
'x, y, z'
'-y+3/4, x+1/4, z+1/4'
'-x, -y+1/2, z'
'y+1/4, -x+1/4, z+1/4'
'x+1/2, y+1/2, z+1/2'
'-y+5/4, x+3/4, z+3/4'
'-x+1/2, -y+1, z+1/2'
'y+3/4, -x+3/4, z+3/4'
'-x, -y, -z'
'y-3/4, -x-1/4, -z-1/4'
'x, y-1/2, -z'
'-y-1/4, x-1/4, -z-1/4'
'-x+1/2, -y+1/2, -z+1/2'
'y-1/4, -x+1/4, -z+1/4'
'x+1/2, y, -z+1/2'
'-y+1/4, x+1/4, -z+1/4'

loop_
_atom_site_label
_atom_site_type_symbol
_atom_site_fract_x
_atom_site_fract_y
_atom_site_fract_z
_atom_site_U_iso_or_equiv
_atom_site_adp_type
_atom_site_occupancy
_atom_site_symmetry_multiplicity
_atom_site_calc_flag
_atom_site_refinement_flags
_atom_site_disorder_assembly
_atom_site_disorder_group
C1 C 0.6162(2) 0.3700(2) 0.3506(7) 0.150(3) Uani 1 1 d . . .
H1 H 0.6278 0.3538 0.3053 0.180 Uiso 1 1 calc R . .
C2 C 0.6371(2) 0.3693(2) 0.4437(9) 0.231(6) Uani 1 1 d . . .
H2A H 0.6389 0.3457 0.4670 0.346 Uiso 1 1 calc R . .
H2B H 0.6258 0.3834 0.4929 0.346 Uiso 1 1 calc R . .
H2C H 0.6601 0.3784 0.4309 0.346 Uiso 1 1 calc R . .
C3 C 0.6134(3) 0.4023(2) 0.2983(8) 0.252(6) Uani 1 1 d . . .
H3A H 0.6014 0.4191 0.3388 0.378 Uiso 1 1 calc R . .
H3B H 0.6004 0.3987 0.2383 0.378 Uiso 1 1 calc R . .
H3C H 0.6363 0.4108 0.2826 0.378 Uiso 1 1 calc R . .
C4 C 0.47841(14) 0.41472(13) 0.3846(4) 0.0710(14) Uani 1 1 d . . .
C5 C 0.47441(14) 0.45181(12) 0.3908(4) 0.0676(14) Uani 1 1 d . . .
C6 C 0.49427(15) 0.47296(13) 0.3355(4) 0.0837(16) Uani 1 1 d . . .
H6 H 0.5099 0.4634 0.2903 0.100 Uiso 1 1 calc R . .
C7 C 0.49169(17) 0.50838(14) 0.3447(5) 0.0954(19) Uani 1 1 d . . .
H7 H 0.5061 0.5228 0.3069 0.115 Uiso 1 1 calc R . .
C8 C 0.46815(18) 0.52304(14) 0.4092(5) 0.091(2) Uani 1 1 d . . .
C9 C 0.44718(15) 0.50122(14) 0.4612(5) 0.0909(18) Uani 1 1 d . . .
H9 H 0.4302 0.5104 0.5033 0.109 Uiso 1 1 calc R . .
C10 C 0.45084(15) 0.46581(13) 0.4522(4) 0.0864(17) Uani 1 1 d . . .
H10 H 0.4366 0.4511 0.4895 0.104 Uiso 1 1 calc R . .
C11 C 0.49004(19) 0.58025(14) 0.3667(5) 0.134(3) Uani 1 1 d . . .
H11A H 0.4844 0.5795 0.2975 0.200 Uiso 1 1 calc R . .
H11B H 0.5137 0.5725 0.3763 0.200 Uiso 1 1 calc R . .
H11C H 0.4876 0.6038 0.3904 0.200 Uiso 1 1 calc R . .
C12 C 0.44334(18) 0.57226(15) 0.4891(6) 0.138(3) Uani 1 1 d . . .
H12A H 0.4198 0.5667 0.4700 0.207 Uiso 1 1 calc R . .
H12B H 0.4462 0.5972 0.4911 0.207 Uiso 1 1 calc R . .
H12C H 0.4480 0.5627 0.5534 0.207 Uiso 1 1 calc R . .
C13 C 0.44727(17) 0.34399(17) 0.6989(5) 0.0999(19) Uani 1 1 d . . .
H13 H 0.4404 0.3205 0.7202 0.120 Uiso 1 1 calc R . .
C14 C 0.42057(18) 0.3570(2) 0.6373(6) 0.154(3) Uani 1 1 d . . .
H14A H 0.4189 0.3428 0.5790 0.231 Uiso 1 1 calc R . .
H14B H 0.4260 0.3807 0.6186 0.231 Uiso 1 1 calc R . .
H14C H 0.3987 0.3566 0.6722 0.231 Uiso 1 1 calc R . .
C15 C 0.45403(18) 0.36519(19) 0.7896(5) 0.143(3) Uani 1 1 d . . .
H15A H 0.4586 0.3890 0.7711 0.215 Uiso 1 1 calc R . .
H15B H 0.4739 0.3559 0.8240 0.215 Uiso 1 1 calc R . .
H15C H 0.4339 0.3643 0.8320 0.215 Uiso 1 1 calc R . .
C16A C 0.3692(4) 0.2562(10) 0.652(3) 0.101(9) Uani 0.593(12) 1 d PDU A 9
H16A H 0.3605 0.2702 0.5964 0.122 Uiso 0.593(12) 1 calc PR A 9
C16B C 0.3685(6) 0.2503(15) 0.660(4) 0.104(11) Uani 0.407(12) 1 d PDU A 10
H16B H 0.3553 0.2334 0.6208 0.125 Uiso 0.407(12) 1 calc PR A 10
C17A C 0.3670(4) 0.2761(4) 0.7476(12) 0.139(6) Uani 0.593(12) 1 d PU A 9
H17A H 0.3779 0.2986 0.7396 0.208 Uiso 0.593(12) 1 calc PR A 9
H17B H 0.3788 0.2633 0.7987 0.208 Uiso 0.593(12) 1 calc PR A 9
H17C H 0.3429 0.2792 0.7656 0.208 Uiso 0.593(12) 1 calc PR A 9
C17B C 0.3593(4) 0.2895(5) 0.6257(14) 0.127(8) Uani 0.407(12) 1 d PU A 10
H17D H 0.3648 0.2922 0.5568 0.191 Uiso 0.407(12) 1 calc PR A 10
H17E H 0.3727 0.3059 0.6638 0.191 Uiso 0.407(12) 1 calc PR A 10
H17F H 0.3348 0.2938 0.6358 0.191 Uiso 0.407(12) 1 calc PR A 10
C18A C 0.3505(3) 0.2216(4) 0.6588(11) 0.145(6) Uani 0.593(12) 1 d PU A 9
H18A H 0.3603 0.2080 0.7118 0.217 Uiso 0.593(12) 1 calc PR A 9
H18B H 0.3532 0.2091 0.5976 0.217 Uiso 0.593(12) 1 calc PR A 9
H18C H 0.3261 0.2255 0.6712 0.217 Uiso 0.593(12) 1 calc PR A 9
C18B C 0.3587(7) 0.2480(7) 0.7586(19) 0.155(10) Uani 0.407(12) 1 d PU A 10
H18D H 0.3732 0.2632 0.7977 0.232 Uiso 0.407(12) 1 calc PR A 10
H18E H 0.3614 0.2244 0.7811 0.232 Uiso 0.407(12) 1 calc PR A 10
H18F H 0.3347 0.2550 0.7654 0.232 Uiso 0.407(12) 1 calc PR A 10
C19 C 0.45080(14) 0.18965(16) 0.7226(4) 0.101(2) Uani 1 1 d D . .
C20 C 0.4685(2) 0.20679(17) 0.7983(4) 0.161(4) Uani 1 1 d D . .
H20A H 0.4740 0.2302 0.7778 0.241 Uiso 1 1 calc R . .
H20B H 0.4897 0.1944 0.8131 0.241 Uiso 1 1 calc R . .
H20C H 0.4540 0.2076 0.8562 0.241 Uiso 1 1 calc R . .
C21 C 0.4356(3) 0.15718(19) 0.7171(7) 0.228(5) Uani 1 1 d DU . .
H21A H 0.4523 0.1407 0.6921 0.342 Uiso 1 1 calc R . .
H21B H 0.4158 0.1581 0.6736 0.342 Uiso 1 1 calc R . .
H21C H 0.4281 0.1501 0.7818 0.342 Uiso 1 1 calc R . .
N1 N 0.46682(15) 0.55787(12) 0.4200(4) 0.1051(17) Uani 1 1 d . . .
O1 O 0.52334(6) 0.27919(6) 0.45400(19) 0.0488(7) Uani 1 1 d . . .
O2 O 0.58316(8) 0.35578(7) 0.3688(2) 0.0727(10) Uani 1 1 d . . .
O3 O 0.52201(7) 0.34506(6) 0.4733(2) 0.0562(8) Uani 1 1 d . . .
O4 O 0.46237(7) 0.32143(7) 0.4524(2) 0.0565(8) Uani 1 1 d . . .
O5 O 0.45534(7) 0.33732(7) 0.2793(2) 0.0580(8) Uani 1 1 d . . .
O6 O 0.46061(9) 0.39427(8) 0.4368(3) 0.0751(10) Uani 1 1 d . . .
O7 O 0.50052(9) 0.40117(7) 0.3282(3) 0.0712(9) Uani 1 1 d . . .
O8 O 0.47793(8) 0.34088(7) 0.6447(2) 0.0673(9) Uani 1 1 d . . .
O9 O 0.46937(7) 0.27365(7) 0.5912(2) 0.0555(8) Uani 1 1 d . . .
O10 O 0.42029(6) 0.26891(7) 0.4521(2) 0.0560(8) Uani 1 1 d . . .
O11 O 0.46174(7) 0.20166(7) 0.6270(2) 0.0613(8) Uani 1 1 d D . .
O12 O 0.40445(8) 0.24723(8) 0.6393(2) 0.0693(9) Uani 1 1 d D . .
Ti1 Ti 0.5000 0.2500 0.3750 0.0438(4) Uani 1 4 d S . .
Ti2 Ti 0.55530(2) 0.32134(2) 0.39333(6) 0.0577(3) Uani 1 1 d . . .
Ti3 Ti 0.48703(2) 0.35293(2) 0.37723(6) 0.0605(3) Uani 1 1 d . . .
Ti4 Ti 0.49430(2) 0.310399(19) 0.55900(6) 0.0564(3) Uani 1 1 d . . .
Ti5 Ti 0.43842(2) 0.24007(2) 0.55722(6) 0.0565(3) Uani 1 1 d . . .

loop_
_atom_site_aniso_label
_atom_site_aniso_U_11
_atom_site_aniso_U_22
_atom_site_aniso_U_33
_atom_site_aniso_U_23
_atom_site_aniso_U_13
_atom_site_aniso_U_12
C1 0.137(7) 0.114(6) 0.199(9) -0.008(6) -0.002(6) -0.052(5)
C2 0.118(7) 0.152(8) 0.42(2) -0.046(11) -0.040(10) -0.041(6)
C3 0.351(15) 0.107(7) 0.299(14) 0.034(8) 0.122(12) -0.085(8)
C4 0.066(4) 0.058(4) 0.088(4) -0.001(3) -0.013(3) 0.003(3)
C5 0.082(4) 0.042(3) 0.078(4) 0.000(3) -0.022(3) 0.004(3)
C6 0.106(4) 0.049(3) 0.095(4) 0.010(3) -0.015(4) -0.003(3)
C7 0.123(5) 0.053(4) 0.110(5) 0.014(3) -0.028(4) -0.017(3)
C8 0.118(5) 0.046(4) 0.109(5) -0.003(3) -0.053(4) 0.012(4)
C9 0.097(4) 0.056(4) 0.119(5) -0.016(3) -0.030(4) 0.014(3)
C10 0.094(4) 0.047(3) 0.119(5) -0.002(3) -0.028(4) 0.008(3)
C11 0.201(8) 0.043(4) 0.156(7) 0.009(4) -0.048(6) -0.018(4)
C12 0.136(6) 0.064(4) 0.213(8) -0.043(5) -0.074(6) 0.024(4)
C13 0.096(5) 0.110(5) 0.094(5) -0.036(4) 0.010(4) 0.019(4)
C14 0.099(5) 0.221(9) 0.142(7) -0.027(6) 0.028(5) 0.049(6)
C15 0.154(7) 0.174(7) 0.102(5) -0.048(5) 0.026(5) 0.007(6)
C16A 0.079(12) 0.119(17) 0.106(14) 0.000(12) 0.001(11) 0.002(10)
C16B 0.067(16) 0.13(2) 0.112(17) 0.013(16) 0.061(13) 0.037(14)
C17A 0.128(12) 0.174(15) 0.115(12) 0.009(12) 0.048(9) 0.041(12)
C17B 0.092(12) 0.116(15) 0.173(19) 0.033(13) 0.047(11) 0.034(10)
C18A 0.053(7) 0.226(17) 0.156(13) 0.007(12) 0.034(7) -0.047(9)
C18B 0.124(16) 0.20(3) 0.145(19) 0.04(2) 0.058(15) 0.029(19)
C19 0.083(4) 0.122(5) 0.097(5) 0.055(4) -0.011(4) -0.030(4)
C20 0.313(12) 0.113(6) 0.057(4) -0.011(4) 0.010(6) 0.003(7)
C21 0.359(12) 0.133(7) 0.193(9) -0.028(6) 0.162(9) -0.098(8)
N1 0.136(5) 0.049(3) 0.131(5) -0.003(3) -0.052(4) 0.010(3)
O1 0.0417(16) 0.0407(16) 0.0642(19) 0.0007(14) 0.0007(14) -0.0002(12)
O2 0.063(2) 0.0567(19) 0.098(3) 0.0035(18) 0.0054(18) -0.0218(16)
O3 0.0582(18) 0.0378(16) 0.073(2) -0.0046(14) -0.0018(15) -0.0056(14)
O4 0.0492(17) 0.0432(17) 0.077(2) -0.0053(15) 0.0018(15) 0.0046(13)
O5 0.0530(18) 0.0481(18) 0.073(2) 0.0061(15) 0.0004(15) 0.0060(14)
O6 0.079(2) 0.0437(19) 0.103(3) -0.0022(19) 0.012(2) 0.0101(17)
O7 0.080(2) 0.0429(19) 0.090(3) 0.0085(17) 0.001(2) -0.0050(17)
O8 0.074(2) 0.056(2) 0.072(2) -0.0113(16) 0.0051(18) 0.0059(16)
O9 0.0570(18) 0.0499(17) 0.0595(18) 0.0002(14) 0.0054(15) 0.0028(15)
O10 0.0435(17) 0.0540(18) 0.070(2) 0.0000(15) 0.0073(15) 0.0006(14)
O11 0.0613(19) 0.0537(18) 0.069(2) 0.0103(16) 0.0095(17) -0.0020(15)
O12 0.055(2) 0.071(2) 0.082(2) 0.0010(18) 0.0153(18) 0.0028(16)
Ti1 0.0370(5) 0.0370(5) 0.0574(10) 0.000 0.000 0.000
Ti2 0.0499(5) 0.0451(5) 0.0779(6) 0.0014(4) -0.0001(4) -0.0072(4)
Ti3 0.0605(5) 0.0402(5) 0.0806(6) -0.0001(4) 0.0024(5) 0.0027(4)
Ti4 0.0567(5) 0.0470(5) 0.0654(6) -0.0062(4) 0.0010(4) 0.0001(4)
Ti5 0.0495(5) 0.0543(5) 0.0658(6) -0.0003(4) 0.0081(4) -0.0013(4)

loop_
_atom_type_symbol
_atom_type_description
_atom_type_scat_dispersion_real
_atom_type_scat_dispersion_imag
_atom_type_scat_source
C C 0.0033 0.0016 'International Tables Vol C Tables 4.2.6.8 and 6.1.1.4'
H H 0.0000 0.0000 'International Tables Vol C Tables 4.2.6.8 and 6.1.1.4'
N N 0.0061 0.0033 'International Tables Vol C Tables 4.2.6.8 and 6.1.1.4'
O O 0.0106 0.0060 'International Tables Vol C Tables 4.2.6.8 and 6.1.1.4'
Ti Ti 0.2776 0.4457 'International Tables Vol C Tables 4.2.6.8 and 6.1.1.4'

loop_
_geom_angle_atom_site_label_1
_geom_angle_atom_site_label_2
_geom_angle_atom_site_label_3
_geom_angle
_geom_angle_site_symmetry_1
_geom_angle_site_symmetry_3
O2 C1 C3 110.8(8) . .
O2 C1 C2 109.3(7) . .
C3 C1 C2 118.3(8) . .
O7 C4 O6 116.8(4) . .
O7 C4 C5 121.3(5) . .
O6 C4 C5 121.8(5) . .
O7 C4 Ti3 58.1(2) . .
O6 C4 Ti3 58.8(2) . .
C5 C4 Ti3 178.0(4) . .
C10 C5 C6 119.2(5) . .
C10 C5 C4 120.4(5) . .
C6 C5 C4 120.4(6) . .
C5 C6 C7 120.5(6) . .
C6 C7 C8 120.8(6) . .
N1 C8 C9 122.2(7) . .
N1 C8 C7 120.0(7) . .
C9 C8 C7 117.8(5) . .
C8 C9 C10 120.2(6) . .
C5 C10 C9 121.4(6) . .
O8 C13 C14 109.3(5) . .
O8 C13 C15 109.5(5) . .
C14 C13 C15 114.7(6) . .
O12 C16A C17A 106.5(18) . .
O12 C16A C18A 104(2) . .
C17A C16A C18A 112(3) . .
C18B C16B O12 117(4) . .
C18B C16B C17B 106(3) . .
O12 C16B C17B 104(3) . .
C21 C19 C20 132.2(7) . .
C21 C19 O11 111.4(6) . .
C20 C19 O11 111.7(5) . .
C8 N1 C12 119.0(6) . .
C8 N1 C11 121.1(7) . .
C12 N1 C11 119.8(5) . .
Ti1 O1 Ti5 120.93(12) . 3_655
Ti1 O1 Ti4 118.78(12) . .
Ti5 O1 Ti4 96.46(11) 3_655 .
Ti1 O1 Ti2 121.15(13) . .
Ti5 O1 Ti2 96.66(10) 3_655 .
Ti4 O1 Ti2 97.28(10) . .
C1 O2 Ti2 152.7(4) . .
Ti3 O3 Ti2 99.20(13) . .
Ti3 O3 Ti4 97.20(12) . .
Ti2 O3 Ti4 110.98(12) . .
Ti3 O4 Ti2 100.51(14) . 12_656
Ti3 O4 Ti4 103.34(13) . .
Ti2 O4 Ti4 148.40(15) 12_656 .
Ti3 O5 Ti2 99.30(13) . 12_656
Ti3 O5 Ti5 97.90(12) . 10_666
Ti2 O5 Ti5 110.82(13) 12_656 10_666
C4 O6 Ti3 89.6(3) . .
C4 O6 O7 31.5(3) . .
Ti3 O6 O7 58.03(11) . .
C4 O7 Ti3 90.3(3) . .
C4 O7 O6 31.6(3) . .
Ti3 O7 O6 58.71(11) . .
C13 O8 Ti4 134.9(3) . .
Ti4 O9 Ti5 149.71(18) . .
Ti3 O10 Ti2 99.67(13) 12_656 12_656
Ti3 O10 Ti5 102.88(13) 12_656 .
Ti2 O10 Ti5 147.98(15) 12_656 .
C19 O11 Ti5 122.7(3) . .
C19 O11 Ti4 126.5(3) . 3_655
Ti5 O11 Ti4 109.84(13) . 3_655
C16A O12 C16B 10(4) . .
C16A O12 Ti5 147.1(16) . .
C16B O12 Ti5 151(2) . .
O1 Ti1 O1 110.99(8) 12_656 3_655
O1 Ti1 O1 106.47(16) 12_656 10_666
O1 Ti1 O1 110.99(8) 3_655 10_666
O1 Ti1 O1 110.99(8) 12_656 .
O1 Ti1 O1 106.48(16) 3_655 .
O1 Ti1 O1 110.99(8) 10_666 .
O2 Ti2 O3 99.12(13) . .
O2 Ti2 O5 96.74(13) . 10_666
O3 Ti2 O5 111.96(12) . 10_666
O2 Ti2 O10 100.98(13) . 10_666
O3 Ti2 O10 79.45(12) . 10_666
O5 Ti2 O10 157.14(12) 10_666 10_666
O2 Ti2 O4 100.58(13) . 10_666
O3 Ti2 O4 156.24(12) . 10_666
O5 Ti2 O4 78.74(12) 10_666 10_666
O10 Ti2 O4 83.86(12) 10_666 10_666
O2 Ti2 O1 168.88(14) . .
O3 Ti2 O1 76.34(10) . .
O5 Ti2 O1 76.01(11) 10_666 .
O10 Ti2 O1 88.27(11) 10_666 .
O4 Ti2 O1 86.42(11) 10_666 .
O2 Ti2 Ti3 102.97(11) . .
O3 Ti2 Ti3 40.24(8) . .
O5 Ti2 Ti3 147.86(9) 10_666 .
O10 Ti2 Ti3 39.22(8) 10_666 .
O4 Ti2 Ti3 121.28(9) 10_666 .
O1 Ti2 Ti3 80.27(7) . .
O2 Ti2 Ti3 100.46(11) . 10_666
O3 Ti2 Ti3 147.61(9) . 10_666
O5 Ti2 Ti3 40.16(9) 10_666 10_666
O10 Ti2 Ti3 121.28(9) 10_666 10_666
O4 Ti2 Ti3 38.59(8) 10_666 10_666
O1 Ti2 Ti3 79.57(7) . 10_666
Ti3 Ti2 Ti3 152.28(4) . 10_666
O2 Ti2 Ti5 129.74(11) . 3_655
O3 Ti2 Ti5 90.40(8) . 3_655
O5 Ti2 Ti5 35.78(8) 10_666 3_655
O10 Ti2 Ti5 129.28(8) 10_666 3_655
O4 Ti2 Ti5 87.16(8) 10_666 3_655
O1 Ti2 Ti5 41.30(7) . 3_655
Ti3 Ti2 Ti5 115.00(3) . 3_655
Ti3 Ti2 Ti5 57.29(3) 10_666 3_655
O2 Ti2 Ti4 132.18(11) . .
O3 Ti2 Ti4 36.05(8) . .
O5 Ti2 Ti4 90.80(9) 10_666 .
O10 Ti2 Ti4 87.96(8) 10_666 .
O4 Ti2 Ti4 127.17(8) 10_666 .
O1 Ti2 Ti4 41.12(7) . .
Ti3 Ti2 Ti4 57.19(3) . .
Ti3 Ti2 Ti4 114.66(3) 10_666 .
Ti5 Ti2 Ti4 59.34(2) 3_655 .
O4 Ti3 O10 110.13(12) . 10_666
O4 Ti3 O3 83.06(12) . .
O10 Ti3 O3 81.67(12) 10_666 .
O4 Ti3 O5 81.43(12) . .
O10 Ti3 O5 82.25(12) 10_666 .
O3 Ti3 O5 152.23(12) . .
O4 Ti3 O7 155.29(14) . .
O10 Ti3 O7 94.57(13) 10_666 .
O3 Ti3 O7 100.92(12) . .
O5 Ti3 O7 102.80(12) . .
O4 Ti3 O6 92.04(13) . .
O10 Ti3 O6 157.83(13) 10_666 .
O3 Ti3 O6 101.70(13) . .
O5 Ti3 O6 101.73(13) . .
O7 Ti3 O6 63.26(13) . .
O4 Ti3 C4 123.71(17) . .
O10 Ti3 C4 126.16(17) 10_666 .
O3 Ti3 C4 103.11(14) . .
O5 Ti3 C4 104.66(14) . .
O7 Ti3 C4 31.58(15) . .
O6 Ti3 C4 31.67(15) . .
O4 Ti3 Ti2 98.53(9) . .
O10 Ti3 Ti2 41.11(9) 10_666 .
O3 Ti3 Ti2 40.56(8) . .
O5 Ti3 Ti2 120.03(9) . .
O7 Ti3 Ti2 100.11(10) . .
O6 Ti3 Ti2 137.93(10) . .
C4 Ti3 Ti2 122.43(13) . .
O4 Ti3 Ti2 40.90(9) . 12_656
O10 Ti3 Ti2 98.66(9) 10_666 12_656
O3 Ti3 Ti2 120.80(8) . 12_656
O5 Ti3 Ti2 40.54(8) . 12_656
O7 Ti3 Ti2 137.53(10) . 12_656
O6 Ti3 Ti2 98.25(10) . 12_656
C4 Ti3 Ti2 121.35(13) . 12_656
Ti2 Ti3 Ti2 116.20(4) . 12_656
O4 Ti3 Ti5 97.80(9) . 10_666
O10 Ti3 Ti5 39.50(9) 10_666 10_666
O3 Ti3 Ti5 117.84(9) . 10_666
O5 Ti3 Ti5 42.75(8) . 10_666
O7 Ti3 Ti5 101.63(10) . 10_666
O6 Ti3 Ti5 140.06(10) . 10_666
C4 Ti3 Ti5 124.78(14) . 10_666
Ti2 Ti3 Ti5 78.69(3) . 10_666
Ti2 Ti3 Ti5 67.20(3) 12_656 10_666
O4 Ti3 Ti4 39.52(9) . .
O10 Ti3 Ti4 98.94(9) 10_666 .
O3 Ti3 Ti4 43.54(8) . .
O5 Ti3 Ti4 117.89(9) . .
O7 Ti3 Ti4 138.38(10) . .
O6 Ti3 Ti4 98.31(10) . .
C4 Ti3 Ti4 121.47(14) . .
Ti2 Ti3 Ti4 67.80(3) . .
Ti2 Ti3 Ti4 78.83(3) 12_656 .
Ti5 Ti3 Ti4 113.74(3) 10_666 .
O9 Ti4 O8 100.04(14) . .
O9 Ti4 O4 90.94(12) . .
O8 Ti4 O4 96.97(13) . .
O9 Ti4 O11 99.25(13) . 3_655
O8 Ti4 O11 98.73(13) . 3_655
O4 Ti4 O11 159.46(12) . 3_655
O9 Ti4 O3 159.63(12) . .
O8 Ti4 O3 97.32(13) . .
O4 Ti4 O3 76.39(11) . .
O11 Ti4 O3 88.51(12) 3_655 .
O9 Ti4 O1 89.98(11) . .
O8 Ti4 O1 168.93(13) . .
O4 Ti4 O1 87.46(11) . .
O11 Ti4 O1 74.84(11) 3_655 .
O3 Ti4 O1 73.79(10) . .
O9 Ti4 Ti3 126.55(10) . .
O8 Ti4 Ti3 98.57(10) . .
O4 Ti4 Ti3 37.14(8) . .
O11 Ti4 Ti3 126.57(9) 3_655 .
O3 Ti4 Ti3 39.26(8) . .
O1 Ti4 Ti3 78.85(7) . .
O9 Ti4 Ti5 87.46(9) . 3_655
O8 Ti4 Ti5 133.43(11) . 3_655
O4 Ti4 Ti5 129.04(8) . 3_655
O11 Ti4 Ti5 34.98(8) 3_655 3_655
O3 Ti4 Ti5 88.31(8) . 3_655
O1 Ti4 Ti5 41.65(7) . 3_655
Ti3 Ti4 Ti5 113.50(3) . 3_655
O9 Ti4 Ti2 131.48(9) . .
O8 Ti4 Ti2 128.46(10) . .
O4 Ti4 Ti2 84.95(8) . .
O11 Ti4 Ti2 74.92(9) 3_655 .
O3 Ti4 Ti2 32.97(7) . .
O1 Ti4 Ti2 41.61(7) . .
Ti3 Ti4 Ti2 55.01(2) . .
Ti5 Ti4 Ti2 59.97(2) 3_655 .
O12 Ti5 O9 102.51(14) . .
O12 Ti5 O10 96.44(13) . .
O9 Ti5 O10 90.95(12) . .
O12 Ti5 O11 98.72(13) . .
O9 Ti5 O11 96.46(12) . .
O10 Ti5 O11 161.25(12) . .
O12 Ti5 O5 96.25(13) . 12_656
O9 Ti5 O5 158.74(12) . 12_656
O10 Ti5 O5 76.98(11) . 12_656
O11 Ti5 O5 90.41(12) . 12_656
O12 Ti5 O1 168.65(13) . 3_655
O9 Ti5 O1 87.87(11) . 3_655
O10 Ti5 O1 87.85(11) . 3_655
O11 Ti5 O1 75.28(11) . 3_655
O5 Ti5 O1 74.42(10) 12_656 3_655
O12 Ti5 Ti3 98.37(11) . 12_656
O9 Ti5 Ti3 126.40(10) . 12_656
O10 Ti5 Ti3 37.62(8) . 12_656
O11 Ti5 Ti3 128.30(9) . 12_656
O5 Ti5 Ti3 39.36(8) 12_656 12_656
O1 Ti5 Ti3 78.65(7) 3_655 12_656
O12 Ti5 Ti4 133.67(11) . 3_655
O9 Ti5 Ti4 84.29(9) . 3_655
O10 Ti5 Ti4 129.54(8) . 3_655
O11 Ti5 Ti4 35.19(8) . 3_655
O5 Ti5 Ti4 89.97(8) 12_656 3_655
O1 Ti5 Ti4 41.89(7) 3_655 3_655
Ti3 Ti5 Ti4 114.26(3) 12_656 3_655
O12 Ti5 Ti2 127.53(11) . 3_655
O9 Ti5 Ti2 129.88(9) . 3_655
O10 Ti5 Ti2 86.41(8) . 3_655
O11 Ti5 Ti2 75.62(9) . 3_655
O5 Ti5 Ti2 33.40(8) 12_656 3_655
O1 Ti5 Ti2 42.04(7) 3_655 3_655
Ti3 Ti5 Ti2 55.52(2) 12_656 3_655
Ti4 Ti5 Ti2 60.69(2) 3_655 3_655

loop_
_geom_bond_atom_site_label_1
_geom_bond_atom_site_label_2
_geom_bond_distance
_geom_bond_site_symmetry_2
C1 O2 1.427(8) .
C1 C3 1.457(11) .
C1 C2 1.522(12) .
C4 O7 1.277(6) .
C4 O6 1.280(6) .
C4 C5 1.459(6) .
C4 Ti3 2.438(5) .
C5 C10 1.365(7) .
C5 C6 1.367(7) .
C6 C7 1.393(7) .
C7 C8 1.401(8) .
C8 N1 1.369(7) .
C8 C9 1.383(8) .
C9 C10 1.396(7) .
C11 N1 1.458(7) .
C12 N1 1.438(8) .
C13 O8 1.417(6) .
C13 C14 1.439(8) .
C13 C15 1.524(8) .
C16A O12 1.431(14) .
C16A C17A 1.53(4) .
C16A C18A 1.54(4) .
C16B C18B 1.41(6) .
C16B O12 1.436(17) .
C16B C17B 1.65(6) .
C19 C21 1.402(7) .
C19 C20 1.420(6) .
C19 O11 1.464(5) .
O1 Ti1 1.822(3) .
O1 Ti5 2.196(3) 3_655
O1 Ti4 2.207(3) .
O1 Ti2 2.228(3) .
O2 Ti2 1.763(3) .
O3 Ti3 1.928(3) .
O3 Ti2 1.940(3) .
O3 Ti4 2.098(3) .
O4 Ti3 1.875(3) .
O4 Ti2 1.968(3) 12_656
O4 Ti4 1.977(3) .
O5 Ti3 1.932(3) .
O5 Ti2 1.947(3) 12_656
O5 Ti5 2.067(3) 10_666
O6 Ti3 2.085(3) .
O6 O7 2.179(5) .
O7 Ti3 2.070(3) .
O8 Ti4 1.796(3) .
O9 Ti4 1.790(3) .
O9 Ti5 1.844(3) .
O10 Ti3 1.889(3) 12_656
O10 Ti2 1.965(3) 12_656
O10 Ti5 1.968(3) .
O11 Ti5 2.001(3) .
O11 Ti4 2.012(3) 3_655
O12 Ti5 1.767(3) .
Ti1 O1 1.822(3) 12_656
Ti1 O1 1.822(3) 3_655
Ti1 O1 1.822(3) 10_666
Ti2 O5 1.947(3) 10_666
Ti2 O10 1.965(3) 10_666
Ti2 O4 1.968(3) 10_666
Ti2 Ti3 2.9456(11) .
Ti2 Ti3 2.9555(11) 10_666
Ti2 Ti5 3.3054(11) 3_655
Ti2 Ti4 3.3291(11) .
Ti3 O10 1.889(3) 10_666
Ti3 Ti2 2.9556(11) 12_656
Ti3 Ti5 3.0170(12) 10_666
Ti3 Ti4 3.0220(12) .
Ti4 O11 2.012(3) 3_655
Ti4 Ti5 3.2840(11) 3_655
Ti5 O5 2.067(3) 12_656
Ti5 O1 2.196(3) 3_655
Ti5 Ti3 3.0169(12) 12_656
Ti5 Ti4 3.2842(11) 3_655
Ti5 Ti2 3.3055(11) 3_655

loop_
_platon_squeeze_void_nr
_platon_squeeze_void_average_x
_platon_squeeze_void_average_y
_platon_squeeze_void_average_z
_platon_squeeze_void_volume
_platon_squeeze_void_count_electrons
_platon_squeeze_void_content
1 -0.001 -0.027 0.435 10369 1612 unidentified
